data_7114573
loop_
_publ_author_name
'Eiji Tayama'
'Noriko Naganuma'
'Hajime Iwamoto'
'Eietsu Hasegawa'

_publ_section_title
;
 Double axial chirality promoted asymmetric [2,3] Stevens rearrangement of
 N-cinnamyl L-alanine amide-derived ammonium ylides
;
_journal_name_full Chem.Commun.
_journal_page_first 6860
_journal_paper_doi 10.1039/C4CC02536A
_journal_volume 50
_journal_year 2014
_chemical_formula_moiety 'C32 H36 N2 O3'
_chemical_formula_sum 'C32 H36 N2 O3'
_chemical_formula_weight 496.65
_space_group_IT_number 2
_symmetry_cell_setting triclinic
_symmetry_Int_Tables_number 2
_symmetry_space_group_name_Hall '-P 1'
_symmetry_space_group_name_H-M 'P -1'
_atom_sites_solution_hydrogens geom
_atom_sites_solution_primary direct
_atom_sites_solution_secondary difmap
_cell_angle_alpha 92.9461(12)
_cell_angle_beta 100.8627(11)
_cell_angle_gamma 117.8884(12)
_cell_formula_units_Z 2
_cell_length_a 11.0902(3)
_cell_length_b 11.2800(3)
_cell_length_c 12.2160(3)
_cell_measurement_reflns_used 8895
_cell_measurement_temperature 143
_cell_measurement_theta_max 27.48
_cell_measurement_theta_min 3.06
_cell_volume 1309.25(6)
_computing_cell_refinement 'RAPID AUTO'
_computing_data_collection 'RAPID AUTO (Rigaku, ????)'
_computing_data_reduction 'RAPID AUTO'
_computing_molecular_graphics 'CrystalStructure 4.0'
_computing_publication_material 'CrystalStructure 4.0 (Rigaku, 2010)'
_computing_structure_refinement 'CRYSTALS (Carruthers, et al., 1999)'
_computing_structure_solution 'SIR88 (Giacovazzo, et al., 1989)'
_diffrn_ambient_temperature 143
_diffrn_detector_area_resol_mean 10.000
_diffrn_measured_fraction_theta_full 0.926
_diffrn_measured_fraction_theta_max 0.926
_diffrn_measurement_device_type 'Rigaku R-AXIS IV'
_diffrn_measurement_method \w
_diffrn_radiation_type 'Mo K\a'
_diffrn_radiation_wavelength 0.71075
_diffrn_reflns_av_R_equivalents 0.0199
_diffrn_reflns_limit_h_max 14
_diffrn_reflns_limit_h_min -14
_diffrn_reflns_limit_k_max 14
_diffrn_reflns_limit_k_min -14
_diffrn_reflns_limit_l_max 15
_diffrn_reflns_limit_l_min -14
_diffrn_reflns_number 10978
_diffrn_reflns_theta_full 27.48
_diffrn_reflns_theta_max 27.48
_diffrn_standards_number 0
_exptl_absorpt_coefficient_mu 0.080
_exptl_absorpt_correction_T_max 0.984
_exptl_absorpt_correction_T_min 0.973
_exptl_absorpt_correction_type numerical
_exptl_absorpt_process_details 'NUMABS (Rigaku, 1999)'
_exptl_crystal_colour colorless
_exptl_crystal_density_diffrn 1.260
_exptl_crystal_density_method 'not measured'
_exptl_crystal_description block
_exptl_crystal_F_000 532.00
_exptl_crystal_size_max 0.320
_exptl_crystal_size_mid 0.200
_exptl_crystal_size_min 0.200
_refine_diff_density_max 1.110
_refine_diff_density_min -0.505
_refine_ls_extinction_method none
_refine_ls_goodness_of_fit_ref 0.864
_refine_ls_hydrogen_treatment mixed
_refine_ls_number_parameters 376
_refine_ls_number_reflns 5557
_refine_ls_R_factor_gt 0.1041
_refine_ls_shift/su_max 0.000
_refine_ls_structure_factor_coef Fsqd
_refine_ls_weighting_details 'w = 1/[0.0400Fo^2^ + 1.0000\s(Fo^2^)]/(4Fo^2^)'
_refine_ls_weighting_scheme calc
_refine_ls_wR_factor_ref 0.3840
_reflns_number_gt 4437
_reflns_number_total 5557
_reflns_threshold_expression F^2^>2.0\s(F^2^)
_cod_data_source_file c4cc02536a2.cif
_cod_data_source_block 20140331
_cod_original_cell_volume 1309.26(6)
_cod_database_code 7114573

loop_
_symmetry_equiv_pos_site_id
_symmetry_equiv_pos_as_xyz
1 +X,+Y,+Z
2 -X,-Y,-Z

loop_
_atom_site_label
_atom_site_type_symbol
_atom_site_fract_x
_atom_site_fract_y
_atom_site_fract_z
_atom_site_U_iso_or_equiv
_atom_site_adp_type
_atom_site_occupancy
_atom_site_symmetry_multiplicity
_atom_site_calc_flag
_atom_site_refinement_flags
O1 O 1.00330(18) 0.53328(19) 0.33823(17) 0.0377(5) Uani 1.0 2 d .
O2 O 0.5540(3) 0.3231(3) -0.21656(17) 0.0423(6) Uani 1.0 2 d .
O3 O 0.5749(2) 0.16450(19) -0.10970(18) 0.0409(6) Uani 1.0 2 d .
N1 N 0.9569(2) 0.6863(2) 0.25465(19) 0.0315(6) Uani 1.0 2 d .
N2 N 0.7058(2) 0.4245(3) 0.1312(2) 0.0339(6) Uani 1.0 2 d .
C1 C 1.0978(3) 0.7963(3) 0.3004(3) 0.0313(6) Uani 1.0 2 d .
C2 C 0.8690(3) 0.7281(3) 0.1788(2) 0.0311(6) Uani 1.0 2 d .
C3 C 0.9360(3) 0.7815(3) 0.0839(2) 0.0307(6) Uani 1.0 2 d .
C4 C 1.0827(3) 0.8601(3) 0.1089(3) 0.0346(7) Uani 1.0 2 d .
C5 C 1.1608(3) 0.8865(3) 0.2274(3) 0.0344(7) Uani 1.0 2 d .
C6 C 1.1678(3) 0.8174(3) 0.4123(3) 0.0351(7) Uani 1.0 2 d .
C7 C 1.2998(3) 0.9292(3) 0.4538(3) 0.0390(7) Uani 1.0 2 d .
C8 C 1.3634(3) 1.0228(3) 0.3846(3) 0.0440(8) Uani 1.0 2 d .
C9 C 1.2936(3) 1.0016(3) 0.2748(3) 0.0377(7) Uani 1.0 2 d .
C10 C 1.1495(3) 0.9123(3) 0.0220(3) 0.0398(7) Uani 1.0 2 d .
C11 C 0.8568(3) 0.7593(3) -0.0256(3) 0.0364(7) Uani 1.0 2 d .
C12 C 0.9235(3) 0.8144(3) -0.1104(3) 0.0402(8) Uani 1.0 2 d .
C13 C 1.0702(3) 0.8912(4) -0.0843(3) 0.0424(8) Uani 1.0 2 d .
C14 C 0.9176(3) 0.5614(3) 0.2862(3) 0.0335(7) Uani 1.0 2 d .
C15 C 0.7557(3) 0.4499(3) 0.2555(3) 0.0344(7) Uani 1.0 2 d .
C16 C 0.6727(3) 0.5084(3) 0.3134(2) 0.0297(6) Uani 1.0 2 d .
C17 C 0.5519(3) 0.4039(3) 0.3561(3) 0.0372(7) Uani 1.0 2 d .
C18 C 0.4218(3) 0.3819(3) 0.3277(3) 0.0435(8) Uani 1.0 2 d .
C19 C 0.5560(3) 0.3233(3) 0.0867(3) 0.0378(7) Uani 1.0 2 d .
C20 C 0.5110(3) 0.3287(3) -0.0377(3) 0.0406(8) Uani 1.0 2 d .
C21 C 0.5961(3) 0.2987(3) -0.1078(3) 0.0345(7) Uani 1.0 2 d .
C22 C 0.7541(3) 0.3916(3) -0.0537(3) 0.0388(7) Uani 1.0 2 d .
C23 C 0.7895(3) 0.3850(3) 0.0707(3) 0.0374(7) Uani 1.0 2 d .
C24 C 0.4374(3) 0.0595(3) -0.1596(3) 0.0508(8) Uani 1.0 2 d .
C25 C 0.7626(3) 0.7463(3) 0.4124(3) 0.0346(7) Uani 1.0 2 d .
C26 C 0.7637(3) 0.6234(3) 0.41362(19) 0.0284(6) Uani 1.0 2 d .
C27 C 0.8436(3) 0.6074(3) 0.5094(3) 0.0372(7) Uani 1.0 2 d .
C28 C 0.9222(3) 0.7137(3) 0.5973(3) 0.0363(7) Uani 1.0 2 d .
C29 C 0.9252(3) 0.8388(3) 0.5957(3) 0.0406(8) Uani 1.0 2 d .
C30 C 0.8438(3) 0.8533(3) 0.5013(3) 0.0379(7) Uani 1.0 2 d .
C31 C 0.7470(3) 0.3233(3) 0.3033(3) 0.0375(7) Uani 1.0 2 d .
C32 C 0.6267(4) 0.3121(4) -0.2972(3) 0.0538(10) Uani 1.0 2 d .
H1 H 1.3470 0.9424 0.5286 0.0441 Uiso 1.0 2 calc R
H2 H 1.4518 1.0981 0.4129 0.0515 Uiso 1.0 2 calc R
H3 H 1.3351 1.0638 0.2282 0.0437 Uiso 1.0 2 calc R
H4 H 1.1251 0.7569 0.4596 0.0422 Uiso 1.0 2 calc R
H5 H 1.2471 0.9616 0.0375 0.0484 Uiso 1.0 2 calc R
H6 H 1.1147 0.9266 -0.1415 0.0531 Uiso 1.0 2 calc R
H7 H 0.8703 0.7999 -0.1833 0.0505 Uiso 1.0 2 calc R
H8 H 0.7593 0.7081 -0.0414 0.0457 Uiso 1.0 2 calc R
H9 H 0.8602 0.7974 0.2214 0.0374 Uiso 1.0 2 calc R
H10 H 0.7769 0.6492 0.1501 0.0374 Uiso 1.0 2 calc R
H11 H 0.6508 0.2524 0.2843 0.0459 Uiso 1.0 2 calc R
H12 H 0.7816 0.3442 0.3839 0.0465 Uiso 1.0 2 calc R
H13 H 0.8025 0.2935 0.2707 0.0463 Uiso 1.0 2 calc R
H14 H 0.5022 0.3445 0.1305 0.0433 Uiso 1.0 2 calc R
H15 H 0.5237 0.4187 -0.0451 0.0518 Uiso 1.0 2 calc R
H16 H 0.7690 0.2938 0.0827 0.0442 Uiso 1.0 2 calc R
H17 H 0.7796 0.4843 -0.0641 0.0473 Uiso 1.0 2 calc R
H18 H 0.5752 0.3068 -0.3716 0.0712 Uiso 1.0 2 calc R
H19 H 0.6352 0.2315 -0.2930 0.0718 Uiso 1.0 2 calc R
H20 H 0.7187 0.3902 -0.2818 0.0720 Uiso 1.0 2 calc R
H21 H 0.4392 -0.0235 -0.1771 0.0535 Uiso 1.0 2 calc R
H22 H 0.4009 0.0829 -0.2277 0.0535 Uiso 1.0 2 calc R
H23 H 0.3784 0.0476 -0.1082 0.0535 Uiso 1.0 2 calc R
H24 H 0.7060 0.7565 0.3513 0.0435 Uiso 1.0 2 calc R
H25 H 0.8441 0.9356 0.4984 0.0455 Uiso 1.0 2 calc R
H26 H 0.9805 0.9105 0.6551 0.0483 Uiso 1.0 2 calc R
H27 H 0.9742 0.7017 0.6606 0.0422 Uiso 1.0 2 calc R
H28 H 0.8431 0.5249 0.5122 0.0476 Uiso 1.0 2 calc R
H29 H 0.5448 0.2343 0.0969 0.0434 Uiso 1.0 2 calc R
H30 H 0.4127 0.2618 -0.0667 0.0521 Uiso 1.0 2 calc R
H31 H 0.8063 0.3610 -0.0916 0.0480 Uiso 1.0 2 calc R
H32 H 0.8879 0.4479 0.1044 0.0440 Uiso 1.0 2 calc R
H33 H 0.5714 0.3525 0.4064 0.0453 Uiso 1.0 2 calc R
H34 H 0.629(4) 0.541(3) 0.246(3) 0.0302 Uiso 1.0 2 d .
H35 H 0.333(4) 0.312(3) 0.368(3) 0.0302 Uiso 1.0 2 d .
H36 H 0.402(3) 0.439(3) 0.282(3) 0.0302 Uiso 1.0 2 d .

loop_
_atom_site_aniso_label
_atom_site_aniso_U_11
_atom_site_aniso_U_22
_atom_site_aniso_U_33
_atom_site_aniso_U_12
_atom_site_aniso_U_13
_atom_site_aniso_U_23
O1 0.0231(9) 0.0348(10) 0.0540(12) 0.0153(8) 0.0024(8) 0.0111(8)
O2 0.0449(12) 0.0528(13) 0.0408(12) 0.0310(10) 0.0156(9) 0.0088(9)
O3 0.0328(11) 0.0342(11) 0.0549(12) 0.0168(9) 0.0080(9) 0.0056(9)
N1 0.0194(10) 0.0328(11) 0.0451(12) 0.0142(9) 0.0079(8) 0.0140(9)
N2 0.0190(10) 0.0315(11) 0.0511(13) 0.0121(9) 0.0083(9) 0.0097(9)
C1 0.0184(11) 0.0251(11) 0.0479(14) 0.0095(9) 0.0057(9) 0.0055(9)
C2 0.0176(10) 0.0302(12) 0.0468(14) 0.0124(9) 0.0073(9) 0.0112(10)
C3 0.0281(12) 0.0313(12) 0.0395(13) 0.0179(10) 0.0126(9) 0.0102(9)
C4 0.0277(12) 0.0335(12) 0.0490(15) 0.0175(10) 0.0137(10) 0.0139(10)
C5 0.0244(12) 0.0300(12) 0.0530(16) 0.0151(10) 0.0117(11) 0.0136(11)
C6 0.0259(12) 0.0350(13) 0.0442(15) 0.0151(11) 0.0070(10) 0.0078(10)
C7 0.0240(12) 0.0376(14) 0.0480(15) 0.0124(11) 0.0012(10) 0.0006(11)
C8 0.0258(12) 0.0372(14) 0.065(2) 0.0136(11) 0.0068(12) 0.0079(12)
C9 0.0262(12) 0.0329(13) 0.0509(16) 0.0116(11) 0.0099(11) 0.0085(11)
C10 0.0263(12) 0.0387(14) 0.0559(17) 0.0149(11) 0.0132(11) 0.0158(12)
C11 0.0266(12) 0.0399(14) 0.0469(15) 0.0186(11) 0.0107(10) 0.0092(11)
C12 0.0329(14) 0.0502(16) 0.0424(15) 0.0230(12) 0.0112(11) 0.0126(11)
C13 0.0331(14) 0.0520(16) 0.0480(16) 0.0217(12) 0.0178(11) 0.0171(12)
C14 0.0203(11) 0.0329(13) 0.0485(14) 0.0140(10) 0.0070(10) 0.0104(10)
C15 0.0204(11) 0.0307(12) 0.0534(16) 0.0131(10) 0.0083(10) 0.0145(11)
C16 0.0225(11) 0.0359(12) 0.0357(13) 0.0163(10) 0.0107(9) 0.0111(9)
C17 0.0272(12) 0.0362(13) 0.0494(16) 0.0148(11) 0.0118(10) 0.0130(10)
C18 0.0279(13) 0.0433(15) 0.0601(18) 0.0147(12) 0.0185(12) 0.0135(13)
C19 0.0192(11) 0.0339(13) 0.0554(16) 0.0104(10) 0.0055(10) 0.0068(11)
C20 0.0270(13) 0.0476(15) 0.0547(17) 0.0236(12) 0.0109(11) 0.0098(12)
C21 0.0303(13) 0.0386(14) 0.0394(13) 0.0203(11) 0.0096(10) 0.0039(10)
C22 0.0305(13) 0.0414(14) 0.0473(15) 0.0171(11) 0.0173(11) 0.0050(11)
C23 0.0227(12) 0.0375(13) 0.0508(15) 0.0149(10) 0.0075(10) -0.0000(11)
C24 0.0345(15) 0.0357(15) 0.0626(19) 0.0041(12) 0.0077(13) -0.0061(13)
C25 0.0253(12) 0.0382(13) 0.0451(14) 0.0166(10) 0.0130(10) 0.0169(10)
C26 0.0211(11) 0.0328(12) 0.0312(11) 0.0119(9) 0.0094(8) 0.0047(9)
C27 0.0260(12) 0.0414(14) 0.0525(16) 0.0206(11) 0.0134(11) 0.0185(11)
C28 0.0209(11) 0.0426(14) 0.0405(14) 0.0132(10) 0.0031(9) 0.0068(10)
C29 0.0267(13) 0.0460(16) 0.0477(16) 0.0144(11) 0.0157(11) 0.0051(11)
C30 0.0291(12) 0.0292(12) 0.0547(16) 0.0118(10) 0.0147(11) 0.0090(11)
C31 0.0279(12) 0.0321(12) 0.0555(16) 0.0159(10) 0.0113(11) 0.0140(11)
C32 0.059(2) 0.064(2) 0.0572(19) 0.0388(17) 0.0269(15) 0.0162(15)

loop_
_atom_type_symbol
_atom_type_description
_atom_type_scat_dispersion_real
_atom_type_scat_dispersion_imag
_atom_type_scat_source
C C 0.0033 0.0016
;
International Tables for Crystallography
(1992, Vol. C, Tables 4.2.6.8 and 6.1.1.4)
;
H H 0.0000 0.0000
;
International Tables for Crystallography
(1992, Vol. C, Table 6.1.1.4)
;
N N 0.0061 0.0033
;
International Tables for Crystallography
(1992, Vol. C, Tables 4.2.6.8 and 6.1.1.4)
;
O O 0.0106 0.0060
;
International Tables for Crystallography
(1992, Vol. C, Tables 4.2.6.8 and 6.1.1.4)
;

loop_
_geom_angle_atom_site_label_1
_geom_angle_atom_site_label_2
_geom_angle_atom_site_label_3
_geom_angle
_geom_angle_publ_flag
C21 O2 C32 116.4(3) yes
C21 O3 C24 115.9(3) yes
C1 N1 C2 112.5(2) yes
C1 N1 C14 119.9(3) yes
C2 N1 C14 127.53(18) yes
C15 N2 C19 115.1(3) yes
C15 N2 C23 113.8(3) yes
C19 N2 C23 107.9(2) yes
N1 C1 C5 117.1(3) yes
N1 C1 C6 122.3(3) yes
C5 C1 C6 120.55(19) yes
N1 C2 C3 109.1(3) yes
C2 C3 C4 117.9(3) yes
C2 C3 C11 122.0(3) yes
C4 C3 C11 120.1(3) yes
C3 C4 C5 117.8(3) yes
C3 C4 C10 119.5(3) yes
C5 C4 C10 122.6(3) yes
C1 C5 C4 118.75(19) yes
C1 C5 C9 117.2(3) yes
C4 C5 C9 124.0(3) yes
C1 C6 C7 120.1(3) yes
C6 C7 C8 120.8(3) yes
C7 C8 C9 118.7(2) yes
C5 C9 C8 122.6(3) yes
C4 C10 C13 119.5(3) yes
C3 C11 C12 119.9(3) yes
C11 C12 C13 119.2(3) yes
C10 C13 C12 121.7(3) yes
O1 C14 N1 121.7(2) yes
O1 C14 C15 118.8(3) yes
N1 C14 C15 119.4(3) yes
N2 C15 C14 107.3(3) yes
N2 C15 C16 110.7(3) yes
N2 C15 C31 112.6(3) yes
C14 C15 C16 108.4(2) yes
C14 C15 C31 106.5(3) yes
C16 C15 C31 111.0(3) yes
C15 C16 C17 115.0(3) yes
C15 C16 C26 114.9(2) yes
C17 C16 C26 105.5(2) yes
C16 C17 C18 124.6(3) yes
N2 C19 C20 109.6(3) yes
C19 C20 C21 112.1(3) yes
O2 C21 O3 111.8(3) yes
O2 C21 C20 105.1(3) yes
O2 C21 C22 112.9(3) yes
O3 C21 C20 112.9(3) yes
O3 C21 C22 105.0(3) yes
C20 C21 C22 109.1(3) yes
C21 C22 C23 111.5(3) yes
N2 C23 C22 110.6(3) yes
C26 C25 C30 121.1(3) yes
C16 C26 C25 119.2(3) yes
C16 C26 C27 122.2(3) yes
C25 C26 C27 118.5(3) yes
C26 C27 C28 119.7(3) yes
C27 C28 C29 122.3(3) yes
C28 C29 C30 117.7(3) yes
C25 C30 C29 120.6(3) yes
N1 C2 H9 108.918 no
N1 C2 H10 108.147 no
C3 C2 H9 110.705 no
C3 C2 H10 110.511 no
H9 C2 H10 109.435 no
C1 C6 H4 119.680 no
C7 C6 H4 120.244 no
C6 C7 H1 119.857 no
C8 C7 H1 119.316 no
C7 C8 H2 120.610 no
C9 C8 H2 120.664 no
C5 C9 H3 118.167 no
C8 C9 H3 119.260 no
C4 C10 H5 119.954 no
C13 C10 H5 120.551 no
C3 C11 H8 119.686 no
C12 C11 H8 120.380 no
C11 C12 H7 119.777 no
C13 C12 H7 121.032 no
C10 C13 H6 119.331 no
C12 C13 H6 118.994 no
C15 C16 H34 102(3) no
C17 C16 H34 107.2(17) no
C26 C16 H34 112.0(16) no
C16 C17 H33 117.661 no
C18 C17 H33 117.763 no
C17 C18 H35 124.7(19) no
C17 C18 H36 118.4(19) no
H35 C18 H36 116(3) no
N2 C19 H14 107.839 no
N2 C19 H29 108.018 no
C20 C19 H14 111.155 no
C20 C19 H29 110.758 no
H14 C19 H29 109.384 no
C19 C20 H15 108.757 no
C19 C20 H30 109.370 no
C21 C20 H15 108.845 no
C21 C20 H30 108.211 no
H15 C20 H30 109.499 no
C21 C22 H17 109.093 no
C21 C22 H31 108.015 no
C23 C22 H17 109.775 no
C23 C22 H31 108.925 no
H17 C22 H31 109.497 no
N2 C23 H16 107.982 no
N2 C23 H32 107.287 no
C22 C23 H16 111.014 no
C22 C23 H32 110.445 no
H16 C23 H32 109.410 no
O3 C24 H21 109.451 no
O3 C24 H22 109.351 no
O3 C24 H23 109.692 no
H21 C24 H22 109.443 no
H21 C24 H23 109.445 no
H22 C24 H23 109.445 no
C26 C25 H24 119.376 no
C30 C25 H24 119.564 no
C26 C27 H28 119.415 no
C28 C27 H28 120.891 no
C27 C28 H27 118.925 no
C29 C28 H27 118.761 no
C28 C29 H26 121.339 no
C30 C29 H26 120.929 no
C25 C30 H25 120.122 no
C29 C30 H25 119.236 no
C15 C31 H11 108.963 no
C15 C31 H12 110.163 no
C15 C31 H13 109.375 no
H11 C31 H12 109.447 no
H11 C31 H13 109.444 no
H12 C31 H13 109.434 no
O2 C32 H18 109.484 no
O2 C32 H19 109.297 no
O2 C32 H20 109.717 no
H18 C32 H19 109.444 no
H18 C32 H20 109.443 no
H19 C32 H20 109.442 no

loop_
_geom_bond_atom_site_label_1
_geom_bond_atom_site_label_2
_geom_bond_distance
_geom_bond_publ_flag
O1 C14 1.218(4) yes
O2 C21 1.408(4) yes
O2 C32 1.420(6) yes
O3 C21 1.417(4) yes
O3 C24 1.409(3) yes
N1 C1 1.442(3) yes
N1 C2 1.472(4) yes
N1 C14 1.366(4) yes
N2 C15 1.477(4) yes
N2 C19 1.477(3) yes
N2 C23 1.489(5) yes
C1 C5 1.408(4) yes
C1 C6 1.387(4) yes
C2 C3 1.496(4) yes
C3 C4 1.400(4) yes
C3 C11 1.393(4) yes
C4 C5 1.476(4) yes
C4 C10 1.405(5) yes
C5 C9 1.415(3) yes
C6 C7 1.385(3) yes
C7 C8 1.395(5) yes
C8 C9 1.364(5) yes
C10 C13 1.363(5) yes
C11 C12 1.390(5) yes
C12 C13 1.399(4) yes
C14 C15 1.591(3) yes
C15 C16 1.596(5) yes
C15 C31 1.539(5) yes
C16 C17 1.519(4) yes
C16 C26 1.532(3) yes
C17 C18 1.315(5) yes
C19 C20 1.520(5) yes
C20 C21 1.521(5) yes
C21 C22 1.543(4) yes
C22 C23 1.511(5) yes
C25 C26 1.393(5) yes
C25 C30 1.388(4) yes
C26 C27 1.403(4) yes
C27 C28 1.374(4) yes
C28 C29 1.397(5) yes
C29 C30 1.392(5) yes
C2 H9 0.970 no
C2 H10 0.970 no
C6 H4 0.930 no
C7 H1 0.930 no
C8 H2 0.930 no
C9 H3 0.930 no
C10 H5 0.930 no
C11 H8 0.930 no
C12 H7 0.930 no
C13 H6 0.930 no
C16 H34 1.04(4) no
C17 H33 0.930 no
C18 H35 1.15(3) no
C18 H36 0.95(4) no
C19 H14 0.970 no
C19 H29 0.970 no
C20 H15 0.970 no
C20 H30 0.970 no
C22 H17 0.970 no
C22 H31 0.970 no
C23 H16 0.970 no
C23 H32 0.970 no
C24 H21 0.960 no
C24 H22 0.960 no
C24 H23 0.960 no
C25 H24 0.930 no
C27 H28 0.930 no
C28 H27 0.930 no
C29 H26 0.930 no
C30 H25 0.930 no
C31 H11 0.960 no
C31 H12 0.960 no
C31 H13 0.960 no
C32 H18 0.960 no
C32 H19 0.960 no
C32 H20 0.960 no

loop_
_geom_contact_atom_site_label_1
_geom_contact_atom_site_label_2
_geom_contact_distance
_geom_contact_publ_flag
_geom_contact_site_symmetry_2
O1 N2 3.396(3) no .
O1 C1 2.744(4) no .
O1 C6 2.833(3) no .
O1 C16 3.496(4) no .
O1 C23 3.450(3) no .
O1 C26 3.507(4) no .
O1 C27 3.287(4) no .
O1 C31 2.648(3) no .
O2 C24 2.820(4) no .
O3 N2 3.590(3) no .
O3 C19 3.018(4) no .
O3 C23 2.938(3) no .
O3 C32 2.889(5) no .
N1 N2 3.002(3) no .
N1 C4 2.775(4) no .
N1 C16 3.091(3) no .
N1 C23 3.432(4) no .
N1 C25 3.407(5) no .
N1 C26 3.025(4) no .
N1 C27 3.573(4) no .
N2 C2 2.990(4) no .
N2 C17 3.461(4) no .
N2 C21 2.940(4) no .
C1 C3 2.851(4) no .
C1 C8 2.795(3) no .
C2 C5 2.788(3) no .
C2 C15 3.059(4) no .
C2 C16 3.210(4) no .
C2 C25 3.319(5) no .
C2 C26 3.363(4) no .
C3 C13 2.767(5) no .
C3 C14 3.558(4) no .
C4 C12 2.790(4) no .
C5 C7 2.796(4) no .
C6 C9 2.760(4) no .
C6 C14 2.974(3) no .
C9 C10 3.069(4) no .
C10 C11 2.793(4) no .
C14 C23 2.883(4) no .
C14 C26 2.799(5) no .
C14 C27 3.078(5) no .
C15 C27 3.225(4) no .
C16 C19 3.038(4) no .
C17 C19 3.384(5) no .
C17 C25 3.396(4) no .
C17 C27 3.094(3) no .
C17 C31 2.870(5) no .
C18 C26 3.382(3) no .
C19 C22 2.886(5) no .
C19 C31 3.062(5) no .
C20 C23 2.869(4) no .
C20 C24 2.976(5) no .
C22 C32 2.934(5) no .
C23 C31 3.029(5) no .
C24 C32 3.403(5) no .
C25 C28 2.749(4) no .
C26 C29 2.816(4) no .
C26 C31 3.488(5) no .
C27 C30 2.779(5) no .
C27 C31 3.564(5) no .
O1 C27 3.240(4) no 2_766
O1 C28 3.347(5) no 2_766
O2 C18 3.571(5) no 2_665
O2 C25 3.569(4) no 2_665
O3 C10 3.546(5) no 2_765
C7 C30 3.565(6) no 2_776
C10 O3 3.546(5) no 2_765
C18 O2 3.571(5) no 2_665
C25 O2 3.569(4) no 2_665
C27 O1 3.240(4) no 2_766
C28 O1 3.347(5) no 2_766
C30 C7 3.565(6) no 2_776
C30 C30 3.504(4) no 2_776
O1 H4 2.4616 no .
O1 H12 2.5766 no .
O1 H13 2.5297 no .
O1 H28 2.9955 no .
O1 H32 2.8124 no .
O2 H15 2.4565 no .
O2 H17 2.5835 no .
O2 H21 3.5927 no .
O2 H22 2.4113 no .
O2 H23 3.3072 no .
O2 H30 2.5459 no .
O2 H31 2.7469 no .
O3 H15 3.2603 no .
O3 H16 2.6626 no .
O3 H17 3.1833 no .
O3 H19 2.5096 no .
O3 H20 3.3847 no .
O3 H29 2.7318 no .
O3 H30 2.6190 no .
O3 H31 2.4419 no .
N1 H4 2.6507 no .
N1 H32 2.8671 no .
N1 H34 3.19(4) no .
N2 H10 2.2593 no .
N2 H11 2.7074 no .
N2 H12 3.3279 no .
N2 H13 2.6994 no .
N2 H15 2.6356 no .
N2 H17 2.6835 no .
N2 H30 3.2836 no .
N2 H31 3.2946 no .
N2 H34 2.39(4) no .
C1 H1 3.2390 no .
C1 H3 3.2445 no .
C1 H9 2.6365 no .
C1 H10 3.2394 no .
C2 H8 2.6851 no .
C2 H17 3.5842 no .
C2 H24 3.1176 no .
C2 H32 3.3544 no .
C2 H34 2.82(3) no .
C3 H5 3.2630 no .
C3 H7 3.2470 no .
C3 H17 3.2047 no .
C3 H32 3.5745 no .
C4 H3 2.7093 no .
C4 H6 3.2308 no .
C4 H8 3.2576 no .
C4 H9 2.8681 no .
C4 H10 3.2610 no .
C5 H2 3.2751 no .
C5 H4 3.2630 no .
C5 H5 2.7013 no .
C5 H9 2.9827 no .
C6 H2 3.2568 no .
C7 H3 3.2145 no .
C8 H4 3.2558 no .
C9 H1 3.2102 no .
C9 H5 2.8207 no .
C10 H3 2.7954 no .
C10 H7 3.2492 no .
C11 H6 3.2397 no .
C11 H9 3.0163 no .
C11 H10 2.6255 no .
C11 H17 2.7910 no .
C12 H5 3.2513 no .
C12 H17 3.4246 no .
C13 H8 3.2494 no .
C14 H4 2.7533 no .
C14 H9 3.1191 no .
C14 H10 2.6113 no .
C14 H11 3.3502 no .
C14 H12 2.6884 no .
C14 H13 2.6534 no .
C14 H16 3.3220 no .
C14 H28 3.0234 no .
C14 H32 2.3904 no .
C14 H34 3.04(4) no .
C15 H10 2.5858 no .
C15 H14 2.5920 no .
C15 H16 2.7486 no .
C15 H28 3.0510 no .
C15 H29 2.7612 no .
C15 H32 2.5694 no .
C15 H33 2.8826 no .
C16 H9 3.3361 no .
C16 H10 2.7047 no .
C16 H11 2.7797 no .
C16 H12 2.7378 no .
C16 H13 3.4112 no .
C16 H14 2.5881 no .
C16 H24 2.6494 no .
C16 H28 2.7203 no .
C16 H29 3.4937 no .
C16 H35 3.58(3) no .
C16 H36 2.66(4) no .
C17 H11 2.6183 no .
C17 H12 2.8920 no .
C17 H14 2.6909 no .
C17 H24 3.5281 no .
C17 H28 3.0361 no .
C17 H29 3.5827 no .
C18 H11 3.5721 no .
C18 H14 2.7989 no .
C18 H34 2.59(3) no .
C19 H10 3.2690 no .
C19 H11 2.7567 no .
C19 H13 3.3556 no .
C19 H16 2.5438 no .
C19 H17 3.2697 no .
C19 H23 3.3101 no .
C19 H32 3.2252 no .
C19 H34 2.74(4) no .
C20 H16 3.1669 no .
C20 H17 2.7546 no .
C20 H22 3.1093 no .
C20 H23 2.7991 no .
C20 H31 3.3187 no .
C21 H14 3.3648 no .
C21 H16 2.7437 no .
C21 H18 3.1954 no .
C21 H19 2.5258 no .
C21 H20 2.7253 no .
C21 H21 3.1883 no .
C21 H22 2.5030 no .
C21 H23 2.7294 no .
C21 H29 2.7286 no .
C21 H32 3.3648 no .
C22 H8 3.5384 no .
C22 H15 2.7318 no .
C22 H19 3.0540 no .
C22 H20 2.7381 no .
C22 H29 3.1641 no .
C22 H30 3.3265 no .
C23 H10 3.1600 no .
C23 H11 3.3420 no .
C23 H13 2.7051 no .
C23 H14 3.2315 no .
C23 H15 3.2197 no .
C23 H29 2.5345 no .
C24 H19 2.9871 no .
C24 H29 3.2993 no .
C24 H30 2.6457 no .
C25 H9 2.7302 no .
C25 H10 3.3891 no .
C25 H26 3.2568 no .
C25 H28 3.2417 no .
C25 H34 2.62(3) no .
C26 H4 3.4734 no .
C26 H9 3.1572 no .
C26 H10 3.2720 no .
C26 H12 3.2539 no .
C26 H25 3.2572 no .
C26 H27 3.2367 no .
C26 H33 2.7747 no .
C26 H36 3.52(3) no .
C27 H4 2.9753 no .
C27 H12 2.9771 no .
C27 H24 3.2425 no .
C27 H26 3.2652 no .
C27 H33 3.0067 no .
C27 H34 3.43(3) no .
C28 H4 2.9347 no .
C28 H25 3.2282 no .
C29 H4 3.4172 no .
C29 H24 3.2489 no .
C29 H28 3.2658 no .
C30 H9 3.4983 no .
C30 H27 3.2245 no .
C31 H14 3.2224 no .
C31 H16 2.7678 no .
C31 H28 2.9894 no .
C31 H29 2.8097 no .
C31 H32 3.1693 no .
C31 H33 2.6398 no .
C31 H34 3.32(4) no .
C32 H17 3.0482 no .
C32 H22 2.9403 no .
C32 H31 2.7433 no .
H1 H2 2.3239 no .
H1 H4 2.3166 no .
H2 H3 2.2925 no .
H3 H5 2.3504 no .
H4 H27 3.1540 no .
H4 H28 3.2121 no .
H5 H6 2.2913 no .
H6 H7 2.3293 no .
H7 H8 2.3220 no .
H8 H9 3.1351 no .
H8 H10 2.4609 no .
H8 H15 3.0734 no .
H8 H17 2.6422 no .
H9 H24 2.4521 no .
H9 H34 2.9117 no .
H10 H14 3.3167 no .
H10 H15 3.2155 no .
H10 H17 3.1445 no .
H10 H24 3.0714 no .
H10 H32 3.1193 no .
H10 H34 2.1336 no .
H11 H14 2.8208 no .
H11 H16 2.9602 no .
H11 H28 3.5356 no .
H11 H29 2.3183 no .
H11 H33 2.3502 no .
H11 H34 3.4203 no .
H12 H28 2.2469 no .
H12 H33 2.4412 no .
H13 H16 2.2562 no .
H13 H29 2.9834 no .
H13 H32 2.7570 no .
H13 H33 3.5832 no .
H14 H15 2.3563 no .
H14 H16 3.4095 no .
H14 H30 2.3795 no .
H14 H33 3.2990 no .
H14 H34 2.2115 no .
H14 H36 2.7326 no .
H15 H17 2.6375 no .
H15 H29 2.8402 no .
H15 H34 3.5123 no .
H16 H17 2.8435 no .
H16 H29 2.2974 no .
H16 H31 2.3422 no .
H17 H19 3.4263 no .
H17 H20 2.6491 no .
H17 H32 2.3376 no .
H18 H22 3.2202 no .
H19 H21 3.2759 no .
H19 H22 2.6535 no .
H19 H31 2.6584 no .
H20 H31 2.4444 no .
H21 H30 3.5838 no .
H22 H30 2.6835 no .
H23 H29 2.8632 no .
H23 H30 2.2755 no .
H24 H25 2.3135 no .
H24 H34 2.3719 no .
H24 H36 3.4921 no .
H25 H26 2.3239 no .
H26 H27 2.3281 no .
H27 H28 2.3017 no .
H28 H33 2.7060 no .
H29 H30 2.3713 no .
H29 H32 3.4006 no .
H29 H34 3.4395 no .
H31 H32 2.3721 no .
H33 H34 2.8957 no .
H33 H35 2.4085 no .
H33 H36 2.7543 no .
H34 H36 2.37(5) no .
O1 H12 3.5365 no 2_766
O1 H20 3.0169 no 2_765
O1 H27 2.7765 no 2_766
O1 H28 2.5821 no 2_766
O2 H24 2.7326 no 2_665
O2 H34 3.05(5) no 2_665
O2 H36 2.68(4) no 2_665
O3 H3 3.5058 no 2_765
O3 H5 2.9662 no 2_765
C1 H19 3.1365 no 2_765
C1 H20 3.5703 no 2_765
C1 H25 3.5245 no 2_776
C2 H30 3.2230 no 2_665
C4 H31 3.2701 no 2_765
C5 H19 3.1268 no 2_765
C5 H31 3.3745 no 2_765
C6 H12 3.2761 no 2_766
C6 H19 3.0734 no 2_765
C6 H20 3.5697 no 2_765
C6 H25 3.0091 no 2_776
C7 H1 3.4386 no 2_876
C7 H2 3.0803 no 2_876
C7 H12 3.5994 no 2_766
C7 H19 3.0081 no 2_765
C7 H25 2.7847 no 2_776
C8 H1 3.0143 no 2_876
C8 H11 3.5278 no 1_665
C8 H19 3.0334 no 2_765
C8 H25 3.1209 no 2_776
C8 H33 3.2956 no 1_665
C8 H35 3.45(4) no 1_665
C9 H7 3.5873 no 2_775
C9 H19 3.0860 no 2_765
C9 H21 3.3082 no 2_765
C9 H25 3.5948 no 2_776
C9 H35 3.42(4) no 1_665
C10 H16 3.1549 no 2_765
C10 H23 3.0740 no 1_665
C10 H31 3.4634 no 2_765
C11 H14 3.5249 no 2_665
C11 H30 3.3010 no 2_665
C11 H36 3.60(3) no 2_665
C12 H26 3.1846 no 1_554
C12 H27 3.2640 no 1_554
C12 H35 3.52(3) no 2_665
C12 H36 3.54(3) no 2_665
C13 H16 3.3170 no 2_765
C13 H23 3.1091 no 1_665
C13 H26 3.2020 no 1_554
C13 H27 3.3687 no 1_554
C17 H2 3.2504 no 1_445
C17 H3 3.5039 no 1_445
C17 H18 3.5565 no 1_556
C18 H2 3.5563 no 1_445
C18 H3 3.3405 no 1_445
C18 H7 3.0124 no 2_665
C18 H8 3.5190 no 2_665
C18 H18 3.5089 no 2_665
C18 H20 3.5942 no 2_665
C19 H8 3.2793 no 2_665
C19 H15 3.4492 no 2_665
C20 H8 3.1723 no 2_665
C20 H10 3.3569 no 2_665
C20 H15 3.1888 no 2_665
C20 H34 3.48(4) no 2_665
C24 H5 3.3879 no 1_445
C24 H6 3.2281 no 1_445
C24 H11 3.3657 no 2_655
C24 H13 3.5987 no 2_655
C24 H29 3.5251 no 2_655
C25 H18 3.4363 no 2_665
C25 H35 3.06(4) no 2_666
C26 H35 3.23(4) no 2_666
C27 H35 3.09(4) no 2_666
C28 H6 3.5151 no 1_556
C28 H7 3.0486 no 1_556
C28 H13 3.2125 no 2_766
C28 H35 2.82(4) no 2_666
C29 H6 3.2998 no 1_556
C29 H7 2.8880 no 1_556
C29 H25 3.1078 no 2_776
C29 H35 2.70(3) no 2_666
C30 H25 3.1508 no 2_776
C30 H26 3.4079 no 2_776
C30 H35 2.82(3) no 2_666
C31 H1 3.5782 no 2_766
C31 H4 3.3384 no 2_766
C31 H21 3.1316 no 2_655
C31 H27 3.1853 no 2_766
C32 H24 3.3176 no 2_665
C32 H36 2.97(4) no 2_665
H1 C7 3.4386 no 2_876
H1 C8 3.0143 no 2_876
H1 C31 3.5782 no 2_766
H1 H1 3.2483 no 2_876
H1 H2 2.4662 no 2_876
H1 H11 3.2557 no 2_766
H1 H12 3.2005 no 2_766
H1 H19 3.5342 no 1_666
H1 H19 3.4877 no 2_765
H1 H21 3.4954 no 1_666
H1 H22 3.1127 no 1_666
H1 H25 3.0013 no 2_776
H2 C7 3.0803 no 2_876
H2 C17 3.2504 no 1_665
H2 C18 3.5563 no 1_665
H2 H1 2.4662 no 2_876
H2 H2 3.5234 no 2_876
H2 H11 2.8916 no 1_665
H2 H12 3.5070 no 1_665
H2 H18 3.0557 no 1_666
H2 H19 3.5283 no 2_765
H2 H21 3.5324 no 2_765
H2 H25 3.5083 no 2_776
H2 H33 2.5496 no 1_665
H2 H35 3.2717 no 1_665
H3 O3 3.5058 no 2_765
H3 C17 3.5039 no 1_665
H3 C18 3.3405 no 1_665
H3 H7 3.2782 no 2_775
H3 H11 3.0386 no 1_665
H3 H14 3.2579 no 1_665
H3 H21 2.9139 no 2_765
H3 H29 3.0362 no 1_665
H3 H33 3.3685 no 1_665
H3 H35 3.2144 no 1_665
H4 C31 3.3384 no 2_766
H4 H12 2.5713 no 2_766
H4 H13 3.3838 no 2_766
H4 H25 3.3240 no 2_776
H4 H28 3.3865 no 2_766
H5 O3 2.9662 no 2_765
H5 C24 3.3879 no 1_665
H5 H16 3.0782 no 2_765
H5 H21 3.2978 no 2_765
H5 H23 2.4619 no 1_665
H5 H29 3.2024 no 1_665
H5 H30 3.4588 no 1_665
H5 H31 3.5235 no 2_765
H6 C24 3.2281 no 1_665
H6 C28 3.5151 no 1_554
H6 C29 3.2998 no 1_554
H6 H9 3.2129 no 2_775
H6 H13 3.4320 no 2_765
H6 H16 3.3465 no 2_765
H6 H21 3.4899 no 1_665
H6 H22 3.2421 no 1_665
H6 H23 2.5185 no 1_665
H6 H26 2.5939 no 1_554
H6 H27 2.9938 no 1_554
H6 H30 3.5872 no 1_665
H7 C9 3.5873 no 2_775
H7 C18 3.0124 no 2_665
H7 C28 3.0486 no 1_554
H7 C29 2.8880 no 1_554
H7 H3 3.2782 no 2_775
H7 H26 2.5847 no 1_554
H7 H27 2.8270 no 1_554
H7 H35 2.6241 no 2_665
H7 H36 2.9225 no 2_665
H8 C18 3.5190 no 2_665
H8 C19 3.2793 no 2_665
H8 C20 3.1723 no 2_665
H8 H14 2.6615 no 2_665
H8 H15 3.1970 no 2_665
H8 H30 2.6480 no 2_665
H8 H36 3.0560 no 2_665
H9 H6 3.2129 no 2_775
H9 H26 3.0486 no 2_776
H9 H30 3.0000 no 2_665
H10 C20 3.3569 no 2_665
H10 H15 3.0397 no 2_665
H10 H30 2.7816 no 2_665
H11 C8 3.5278 no 1_445
H11 C24 3.3657 no 2_655
H11 H1 3.2557 no 2_766
H11 H2 2.8916 no 1_445
H11 H3 3.0386 no 1_445
H11 H21 2.4754 no 2_655
H11 H22 3.5594 no 2_655
H12 O1 3.5365 no 2_766
H12 C6 3.2761 no 2_766
H12 C7 3.5994 no 2_766
H12 H1 3.2005 no 2_766
H12 H2 3.5070 no 1_445
H12 H4 2.5713 no 2_766
H12 H27 3.1200 no 2_766
H13 C24 3.5987 no 2_655
H13 C28 3.2125 no 2_766
H13 H4 3.3838 no 2_766
H13 H6 3.4320 no 2_765
H13 H21 2.9353 no 2_655
H13 H27 2.4347 no 2_766
H14 C11 3.5249 no 2_665
H14 H3 3.2579 no 1_445
H14 H8 2.6615 no 2_665
H14 H15 3.0326 no 2_665
H15 C19 3.4492 no 2_665
H15 C20 3.1888 no 2_665
H15 H8 3.1970 no 2_665
H15 H10 3.0397 no 2_665
H15 H14 3.0326 no 2_665
H15 H15 2.4013 no 2_665
H15 H30 3.4796 no 2_665
H15 H34 2.8944 no 2_665
H15 H36 3.4264 no 2_665
H16 C10 3.1549 no 2_765
H16 C13 3.3170 no 2_765
H16 H5 3.0782 no 2_765
H16 H6 3.3465 no 2_765
H16 H21 3.2772 no 2_655
H16 H23 3.4681 no 2_655
H17 H32 3.5368 no 2_765
H17 H36 3.4251 no 2_665
H18 C17 3.5565 no 1_554
H18 C18 3.5089 no 2_665
H18 C25 3.4363 no 2_665
H18 H2 3.0557 no 1_444
H18 H24 2.9194 no 2_665
H18 H28 3.4649 no 1_554
H18 H33 2.7832 no 1_554
H18 H36 2.8931 no 2_665
H19 C1 3.1365 no 2_765
H19 C5 3.1268 no 2_765
H19 C6 3.0734 no 2_765
H19 C7 3.0081 no 2_765
H19 C8 3.0334 no 2_765
H19 C9 3.0860 no 2_765
H19 H1 3.5342 no 1_444
H19 H1 3.4877 no 2_765
H19 H2 3.5283 no 2_765
H20 O1 3.0169 no 2_765
H20 C1 3.5703 no 2_765
H20 C6 3.5697 no 2_765
H20 C18 3.5942 no 2_665
H20 H27 3.5446 no 1_554
H20 H28 3.2071 no 1_554
H20 H36 2.8129 no 2_665
H21 C9 3.3082 no 2_765
H21 C31 3.1316 no 2_655
H21 H1 3.4954 no 1_444
H21 H2 3.5324 no 2_765
H21 H3 2.9139 no 2_765
H21 H5 3.2978 no 2_765
H21 H6 3.4899 no 1_445
H21 H11 2.4754 no 2_655
H21 H13 2.9353 no 2_655
H21 H16 3.2772 no 2_655
H21 H29 2.6862 no 2_655
H22 H1 3.1127 no 1_444
H22 H6 3.2421 no 1_445
H22 H11 3.5594 no 2_655
H22 H24 2.9289 no 2_665
H23 C10 3.0740 no 1_445
H23 C13 3.1091 no 1_445
H23 H5 2.4619 no 1_445
H23 H6 2.5185 no 1_445
H23 H16 3.4681 no 2_655
H24 O2 2.7326 no 2_665
H24 C32 3.3176 no 2_665
H24 H18 2.9194 no 2_665
H24 H22 2.9289 no 2_665
H24 H30 3.4356 no 2_665
H25 C1 3.5245 no 2_776
H25 C6 3.0091 no 2_776
H25 C7 2.7847 no 2_776
H25 C8 3.1209 no 2_776
H25 C9 3.5948 no 2_776
H25 C29 3.1078 no 2_776
H25 C30 3.1508 no 2_776
H25 H1 3.0013 no 2_776
H25 H2 3.5083 no 2_776
H25 H4 3.3240 no 2_776
H25 H25 3.0509 no 2_776
H25 H26 2.9767 no 2_776
H25 H35 3.3007 no 2_666
H26 C12 3.1846 no 1_556
H26 C13 3.2020 no 1_556
H26 C30 3.4079 no 2_776
H26 H6 2.5939 no 1_556
H26 H7 2.5847 no 1_556
H26 H9 3.0486 no 2_776
H26 H25 2.9767 no 2_776
H26 H35 3.1415 no 2_666
H27 O1 2.7765 no 2_766
H27 C12 3.2640 no 1_556
H27 C13 3.3687 no 1_556
H27 C31 3.1853 no 2_766
H27 H6 2.9938 no 1_556
H27 H7 2.8270 no 1_556
H27 H12 3.1200 no 2_766
H27 H13 2.4347 no 2_766
H27 H20 3.5446 no 1_556
H27 H35 3.2876 no 2_666
H28 O1 2.5821 no 2_766
H28 H4 3.3865 no 2_766
H28 H18 3.4649 no 1_556
H28 H20 3.2071 no 1_556
H29 C24 3.5251 no 2_655
H29 H3 3.0362 no 1_445
H29 H5 3.2024 no 1_445
H29 H21 2.6862 no 2_655
H30 C2 3.2230 no 2_665
H30 C11 3.3010 no 2_665
H30 H5 3.4588 no 1_445
H30 H6 3.5872 no 1_445
H30 H8 2.6480 no 2_665
H30 H9 3.0000 no 2_665
H30 H10 2.7816 no 2_665
H30 H15 3.4796 no 2_665
H30 H24 3.4356 no 2_665
H30 H34 3.3257 no 2_665
H31 C4 3.2701 no 2_765
H31 C5 3.3745 no 2_765
H31 C10 3.4634 no 2_765
H31 H5 3.5235 no 2_765
H31 H32 3.0925 no 2_765
H32 H17 3.5368 no 2_765
H32 H31 3.0925 no 2_765
H33 C8 3.2956 no 1_445
H33 H2 2.5496 no 1_445
H33 H3 3.3685 no 1_445
H33 H18 2.7832 no 1_556
H34 O2 3.05(5) no 2_665
H34 C20 3.48(4) no 2_665
H34 H15 2.8944 no 2_665
H34 H30 3.3257 no 2_665
H35 C8 3.45(4) no 1_445
H35 C9 3.42(4) no 1_445
H35 C12 3.52(3) no 2_665
H35 C25 3.06(4) no 2_666
H35 C26 3.23(4) no 2_666
H35 C27 3.09(4) no 2_666
H35 C28 2.82(4) no 2_666
H35 C29 2.70(3) no 2_666
H35 C30 2.82(3) no 2_666
H35 H2 3.2717 no 1_445
H35 H3 3.2144 no 1_445
H35 H7 2.6241 no 2_665
H35 H25 3.3007 no 2_666
H35 H26 3.1415 no 2_666
H35 H27 3.2876 no 2_666
H36 O2 2.68(4) no 2_665
H36 C11 3.60(3) no 2_665
H36 C12 3.54(3) no 2_665
H36 C32 2.97(4) no 2_665
H36 H7 2.9225 no 2_665
H36 H8 3.0560 no 2_665
H36 H15 3.4264 no 2_665
H36 H17 3.4251 no 2_665
H36 H18 2.8931 no 2_665
H36 H20 2.8129 no 2_665

loop_
_geom_torsion_atom_site_label_1
_geom_torsion_atom_site_label_2
_geom_torsion_atom_site_label_3
_geom_torsion_atom_site_label_4
_geom_torsion
_geom_torsion_publ_flag
C32 O2 C21 O3 -61.7(3) no
C32 O2 C21 C20 175.4(2) no
C32 O2 C21 C22 56.5(4) no
C24 O3 C21 O2 -55.1(4) no
C24 O3 C21 C20 63.2(3) no
C24 O3 C21 C22 -178.0(3) no
C1 N1 C2 C3 58.6(3) no
C2 N1 C1 C5 -38.9(4) no
C2 N1 C1 C6 138.4(3) no
C1 N1 C14 O1 -11.5(5) no
C1 N1 C14 C15 167.8(3) no
C14 N1 C1 C5 143.0(3) no
C14 N1 C1 C6 -39.7(5) no
C2 N1 C14 O1 170.7(3) no
C2 N1 C14 C15 -10.0(5) no
C14 N1 C2 C3 -123.5(3) no
C15 N2 C19 C20 168.0(3) no
C19 N2 C15 C14 -179.7(3) no
C19 N2 C15 C16 -61.5(3) no
C19 N2 C15 C31 63.4(4) no
C15 N2 C23 C22 -167.28(17) no
C23 N2 C15 C14 55.1(3) no
C23 N2 C15 C16 173.29(17) no
C23 N2 C15 C31 -61.8(3) no
C19 N2 C23 C22 63.7(3) no
C23 N2 C19 C20 -63.7(3) no
N1 C1 C5 C4 -2.8(5) no
N1 C1 C5 C9 174.2(3) no
N1 C1 C6 C7 -176.2(3) no
C5 C1 C6 C7 1.0(5) no
C6 C1 C5 C4 179.9(3) no
C6 C1 C5 C9 -3.1(5) no
N1 C2 C3 C4 -38.7(3) no
N1 C2 C3 C11 143.7(3) no
C2 C3 C4 C5 -1.0(5) no
C2 C3 C4 C10 -179.9(3) no
C2 C3 C11 C12 178.1(3) no
C4 C3 C11 C12 0.5(5) no
C11 C3 C4 C5 176.7(3) no
C11 C3 C4 C10 -2.2(5) no
C3 C4 C5 C1 23.4(5) no
C3 C4 C5 C9 -153.3(3) no
C3 C4 C10 C13 3.1(5) no
C5 C4 C10 C13 -175.8(3) no
C10 C4 C5 C1 -157.7(3) no
C10 C4 C5 C9 25.5(5) no
C1 C5 C9 C8 3.5(5) no
C4 C5 C9 C8 -179.7(3) no
C1 C6 C7 C8 1.0(6) no
C6 C7 C8 C9 -0.7(6) no
C7 C8 C9 C5 -1.6(6) no
C4 C10 C13 C12 -2.3(6) no
C3 C11 C12 C13 0.4(5) no
C11 C12 C13 C10 0.6(6) no
O1 C14 C15 N2 -120.9(3) no
O1 C14 C15 C16 119.4(3) no
O1 C14 C15 C31 -0.1(4) no
N1 C14 C15 N2 59.7(4) no
N1 C14 C15 C16 -59.9(4) no
N1 C14 C15 C31 -179.4(3) no
N2 C15 C16 C17 98.3(3) no
N2 C15 C16 C26 -138.83(18) no
C14 C15 C16 C17 -144.18(19) no
C14 C15 C16 C26 -21.3(3) no
C31 C15 C16 C17 -27.5(3) no
C31 C15 C16 C26 95.3(2) no
C15 C16 C17 C18 -125.3(3) no
C15 C16 C26 C25 124.9(3) no
C15 C16 C26 C27 -58.0(3) no
C17 C16 C26 C25 -107.3(3) no
C17 C16 C26 C27 69.8(3) no
C26 C16 C17 C18 106.9(3) no
N2 C19 C20 C21 59.7(3) no
C19 C20 C21 O2 -173.29(18) no
C19 C20 C21 O3 64.6(3) no
C19 C20 C21 C22 -51.9(3) no
O2 C21 C22 C23 167.5(3) no
O3 C21 C22 C23 -70.4(3) no
C20 C21 C22 C23 50.9(4) no
C21 C22 C23 N2 -58.0(3) no
C26 C25 C30 C29 -2.1(5) no
C30 C25 C26 C16 -179.7(3) no
C30 C25 C26 C27 3.1(4) no
C16 C26 C27 C28 -179.4(2) no
C25 C26 C27 C28 -2.2(4) no
C26 C27 C28 C29 0.5(5) no
C27 C28 C29 C30 0.6(5) no
C28 C29 C30 C25 0.2(5) no
